data_4105674
loop_
_publ_author_name
'Benjamin C. Fullmer'
'Hongjun Fan'
'Maren Pink'
'John C. Huffman'
'Nikolay P. Tsvetkov'
'Kenneth G. Caulton'

_publ_contact_author 'J.C. Huffman'
_publ_section_title
;
 Three-Coordinate NiII: Tracing the Origin of an Unusual, Facile Si-C(sp3)
 Bond Cleavage in [(tBu2PCH2SiMe2)2N]Ni+
;
_journal_name_full 'Journal of the American Chemical Society'
_journal_page_first 2571
_journal_page_last 2582
_journal_paper_doi 10.1021/ja108426f
_journal_volume 133
_journal_year 2011
_chemical_formula_moiety 'C23 H52 F3 N Ni O3 P2 S Si2'
_chemical_formula_sum 'C23 H52 F3 N Ni O3 P2 S Si2'
_chemical_formula_weight 656.55
_chemical_name_systematic
; 
 ? 
;
_space_group_IT_number 14
_symmetry_cell_setting monoclinic
_symmetry_space_group_name_Hall '-P 2yn'
_symmetry_space_group_name_H-M 'P 1 21/n 1'
_atom_sites_solution_hydrogens geom
_atom_sites_solution_primary direct
_atom_sites_solution_secondary difmap
_audit_creation_date 05/18/2007
_audit_creation_method SHELXL-97
_cell_angle_alpha 90.00
_cell_angle_beta 104.1300(10)
_cell_angle_gamma 90.00
_cell_formula_units_Z 4
_cell_length_a 11.5700(6)
_cell_length_b 17.0742(8)
_cell_length_c 17.1530(9)
_cell_measurement_reflns_used 2020
_cell_measurement_temperature 125(2)
_cell_measurement_theta_max 27.50
_cell_measurement_theta_min 2.92
_cell_volume 3286.0(3)
_computing_cell_refinement 'SAINT (Bruker, 1999)'
_computing_data_collection 'SMART (Bruker, 1999)'
_computing_data_reduction 'SAINT (Bruker, 1999), XTEL (local package)'
_computing_molecular_graphics 'Reciprocal Net (http://recipnet.org)'
_computing_structure_refinement 'SHELXL-97 (Sheldrick, 1997)'
_computing_structure_solution 'SHELXS-97 (Sheldrick, 1990)'
_diffrn_ambient_temperature 125(2)
_diffrn_detector 'CCD area detector'
_diffrn_detector_area_resol_mean 44.52
_diffrn_detector_type 'Bruker SMART 6000'
_diffrn_measured_fraction_theta_full 0.999
_diffrn_measured_fraction_theta_max 0.999
_diffrn_measurement_details '   0.30 degree frames measured for 20.16 seconds each'
_diffrn_measurement_device 'three-circle goniometer with fixed chi'
_diffrn_measurement_device_type 'Bruker Platform goniometer'
_diffrn_measurement_method '\w scans'
_diffrn_radiation_monochromator graphite
_diffrn_radiation_source 'fine-focus sealed tube'
_diffrn_radiation_type MoK\a
_diffrn_radiation_wavelength 0.71073
_diffrn_reflns_av_R_equivalents 0.0384
_diffrn_reflns_av_sigmaI/netI 0.0326
_diffrn_reflns_limit_h_max 15
_diffrn_reflns_limit_h_min -13
_diffrn_reflns_limit_k_max 22
_diffrn_reflns_limit_k_min -22
_diffrn_reflns_limit_l_max 22
_diffrn_reflns_limit_l_min -22
_diffrn_reflns_number 32834
_diffrn_reflns_theta_full 27.50
_diffrn_reflns_theta_max 27.50
_diffrn_reflns_theta_min 2.27
_diffrn_standards_decay_% 0.0
_exptl_absorpt_coefficient_mu 0.866
_exptl_absorpt_correction_type none
_exptl_crystal_colour orange
_exptl_crystal_density_diffrn 1.327
_exptl_crystal_description irregular
_exptl_crystal_F_000 1400
_exptl_crystal_size_max 0.25
_exptl_crystal_size_mid 0.25
_exptl_crystal_size_min 0.25
_refine_diff_density_max 0.377
_refine_diff_density_min -0.284
_refine_diff_density_rms 0.049
_refine_ls_extinction_method none
_refine_ls_goodness_of_fit_ref 0.955
_refine_ls_hydrogen_treatment mixed
_refine_ls_matrix_type full
_refine_ls_number_parameters 533
_refine_ls_number_reflns 7544
_refine_ls_number_restraints 0
_refine_ls_restrained_S_all 0.955
_refine_ls_R_factor_all 0.0297
_refine_ls_R_factor_gt 0.0230
_refine_ls_shift/su_max 0.001
_refine_ls_shift/su_mean 0.000
_refine_ls_structure_factor_coef Fsqd
_refine_ls_weighting_details 'calc w=1/[\s^2^(Fo^2^)+(0.0307P)^2^+0.0000P] where P=(Fo^2^+2Fc^2^)/3'
_refine_ls_weighting_scheme calc
_refine_ls_wR_factor_gt 0.0551
_refine_ls_wR_factor_ref 0.0570
_reflns_number_gt 6335
_reflns_number_total 7544
_reflns_threshold_expression >2sigma(I)
_cod_data_source_file ja108426f_si_002.cif
_cod_data_source_block 07078
_cod_original_sg_symbol_Hall '-P 2yn   '
_cod_original_sg_symbol_H-M 'P 1 21/n 1 '
_cod_database_code 4105674

loop_
_symmetry_equiv_pos_as_xyz
'x, y, z'
'-x+1/2, y+1/2, -z+1/2'
'-x, -y, -z'
'x-1/2, -y-1/2, z-1/2'

loop_
_atom_site_label
_atom_site_type_symbol
_atom_site_fract_x
_atom_site_fract_y
_atom_site_fract_z
_atom_site_U_iso_or_equiv
_atom_site_adp_type
_atom_site_occupancy
_atom_site_symmetry_multiplicity
_atom_site_calc_flag
Ni1 Ni 0.323920(14) 0.319884(9) 0.165725(10) 0.01312(5) Uani 1 1 d
S1 S 0.66062(3) 0.47324(2) 0.33356(2) 0.02186(8) Uani 1 1 d
P1 P 0.45657(3) 0.228267(19) 0.16513(2) 0.01413(7) Uani 1 1 d
P2 P 0.14554(3) 0.34929(2) 0.18113(2) 0.01511(8) Uani 1 1 d
Si1 Si 0.49866(3) 0.46319(2) 0.16492(2) 0.01504(8) Uani 1 1 d
Si2 Si 0.23500(3) 0.47555(2) 0.08869(2) 0.01453(8) Uani 1 1 d
F1 F 0.67557(10) 0.50040(7) 0.48329(6) 0.0520(3) Uani 1 1 d
F2 F 0.55545(11) 0.40647(6) 0.43483(6) 0.0516(3) Uani 1 1 d
F3 F 0.50381(9) 0.52515(6) 0.40699(6) 0.0420(2) Uani 1 1 d
O1 O 0.55165(9) 0.44869(6) 0.27013(6) 0.0242(2) Uani 1 1 d
O2 O 0.69578(10) 0.55154(7) 0.32362(7) 0.0329(3) Uani 1 1 d
O3 O 0.74762(10) 0.41320(7) 0.34976(7) 0.0398(3) Uani 1 1 d
N1 N 0.35969(10) 0.42977(6) 0.14352(6) 0.0146(2) Uani 1 1 d
C1 C 0.59426(15) 0.47597(9) 0.41935(9) 0.0288(3) Uani 1 1 d
C2 C 0.61090(15) 0.41114(10) 0.12369(10) 0.0260(3) Uani 1 1 d
C3 C 0.52146(15) 0.56920(9) 0.15030(10) 0.0246(3) Uani 1 1 d
C4 C 0.23000(15) 0.58516(9) 0.09285(11) 0.0266(3) Uani 1 1 d
C5 C 0.20443(15) 0.44578(10) -0.01930(9) 0.0236(3) Uani 1 1 d
C6 C 0.10356(13) 0.44076(8) 0.12619(9) 0.0187(3) Uani 1 1 d
C7 C 0.31644(12) 0.20649(8) 0.18150(9) 0.0187(3) Uani 1 1 d
C8 C 0.46643(12) 0.18290(8) 0.06689(8) 0.0190(3) Uani 1 1 d
C9 C 0.37482(16) 0.22737(11) 0.00220(9) 0.0292(4) Uani 1 1 d
C10 C 0.58960(15) 0.19302(11) 0.05093(10) 0.0308(4) Uani 1 1 d
C11 C 0.43488(19) 0.09566(10) 0.06191(11) 0.0335(4) Uani 1 1 d
C12 C 0.57505(12) 0.19669(8) 0.25513(8) 0.0166(3) Uani 1 1 d
C13 C 0.69810(13) 0.22889(10) 0.25323(9) 0.0240(3) Uani 1 1 d
C14 C 0.54020(15) 0.23181(10) 0.32852(9) 0.0241(3) Uani 1 1 d
C15 C 0.58037(15) 0.10730(8) 0.26260(9) 0.0235(3) Uani 1 1 d
C16 C 0.15583(13) 0.37468(9) 0.28952(8) 0.0224(3) Uani 1 1 d
C17 C 0.03639(15) 0.39331(10) 0.30880(10) 0.0281(3) Uani 1 1 d
C18 C 0.21771(19) 0.30775(12) 0.34355(10) 0.0369(4) Uani 1 1 d
C19 C 0.23619(16) 0.44731(11) 0.30829(10) 0.0319(4) Uani 1 1 d
C20 C 0.01513(12) 0.28301(8) 0.13882(9) 0.0228(3) Uani 1 1 d
C21 C 0.02610(15) 0.25977(11) 0.05436(10) 0.0293(4) Uani 1 1 d
C22 C -0.10668(14) 0.32280(10) 0.12992(11) 0.0287(3) Uani 1 1 d
C23 C 0.01819(16) 0.20958(10) 0.19054(12) 0.0324(4) Uani 1 1 d
H1 H 0.6108(15) 0.3596(11) 0.1341(11) 0.037(5) Uiso 1 1 d
H2 H 0.6890(19) 0.4328(11) 0.1450(12) 0.052(6) Uiso 1 1 d
H3 H 0.5925(17) 0.4196(11) 0.0669(12) 0.045(5) Uiso 1 1 d
H4 H 0.6054(17) 0.5798(10) 0.1706(10) 0.036(5) Uiso 1 1 d
H5 H 0.4963(15) 0.5829(10) 0.0930(11) 0.037(5) Uiso 1 1 d
H6 H 0.4785(17) 0.6014(11) 0.1756(11) 0.046(6) Uiso 1 1 d
H7 H 0.2830(17) 0.6128(11) 0.0649(11) 0.045(5) Uiso 1 1 d
H8 H 0.2523(17) 0.6051(11) 0.1491(12) 0.048(6) Uiso 1 1 d
H9 H 0.1517(16) 0.6018(10) 0.0682(10) 0.034(5) Uiso 1 1 d
H10 H 0.2727(18) 0.4607(11) -0.0406(11) 0.046(5) Uiso 1 1 d
H11 H 0.1325(16) 0.4687(10) -0.0516(11) 0.036(5) Uiso 1 1 d
H12 H 0.1970(16) 0.3908(12) -0.0230(11) 0.043(5) Uiso 1 1 d
H13 H 0.0774(15) 0.4779(10) 0.1580(11) 0.035(5) Uiso 1 1 d
H14 H 0.0391(15) 0.4303(9) 0.0836(10) 0.026(4) Uiso 1 1 d
H15 H 0.2611(15) 0.1793(10) 0.1391(11) 0.035(5) Uiso 1 1 d
H16 H 0.3140(14) 0.1883(9) 0.2347(10) 0.026(4) Uiso 1 1 d
H17 H 0.2946(17) 0.2209(10) 0.0079(11) 0.038(5) Uiso 1 1 d
H18 H 0.3929(15) 0.2814(11) 0.0031(10) 0.030(5) Uiso 1 1 d
H19 H 0.3798(15) 0.2070(10) -0.0497(11) 0.033(5) Uiso 1 1 d
H20 H 0.6134(16) 0.2461(11) 0.0542(11) 0.040(5) Uiso 1 1 d
H21 H 0.5816(15) 0.1769(10) -0.0060(11) 0.038(5) Uiso 1 1 d
H22 H 0.6492(18) 0.1617(11) 0.0862(12) 0.052(6) Uiso 1 1 d
H23 H 0.3600(18) 0.0838(11) 0.0751(11) 0.048(6) Uiso 1 1 d
H24 H 0.4278(15) 0.0777(10) 0.0074(11) 0.040(5) Uiso 1 1 d
H25 H 0.4999(17) 0.0665(11) 0.0982(11) 0.042(5) Uiso 1 1 d
H26 H 0.6983(16) 0.2849(11) 0.2504(11) 0.041(5) Uiso 1 1 d
H27 H 0.7249(14) 0.2083(9) 0.2091(10) 0.028(4) Uiso 1 1 d
H28 H 0.7565(14) 0.2105(10) 0.3041(10) 0.031(4) Uiso 1 1 d
H29 H 0.5242(14) 0.2858(10) 0.3227(10) 0.027(4) Uiso 1 1 d
H30 H 0.4677(16) 0.2062(10) 0.3380(10) 0.032(5) Uiso 1 1 d
H31 H 0.6066(16) 0.2239(10) 0.3760(11) 0.038(5) Uiso 1 1 d
H32 H 0.5010(15) 0.0875(9) 0.2602(9) 0.026(4) Uiso 1 1 d
H33 H 0.6333(15) 0.0932(10) 0.3133(11) 0.033(5) Uiso 1 1 d
H34 H 0.6137(15) 0.0827(9) 0.2211(10) 0.029(4) Uiso 1 1 d
H35 H -0.0064(15) 0.4321(10) 0.2724(11) 0.034(5) Uiso 1 1 d
H36 H -0.0146(16) 0.3502(11) 0.3056(11) 0.036(5) Uiso 1 1 d
H37 H 0.0517(16) 0.4143(10) 0.3639(11) 0.039(5) Uiso 1 1 d
H38 H 0.1714(16) 0.2586(12) 0.3346(10) 0.039(5) Uiso 1 1 d
H39 H 0.2217(17) 0.3223(11) 0.3975(13) 0.050(6) Uiso 1 1 d
H40 H 0.2927(17) 0.2963(11) 0.3356(11) 0.039(5) Uiso 1 1 d
H41 H 0.2553(16) 0.4574(11) 0.3651(12) 0.046(5) Uiso 1 1 d
H42 H 0.1990(16) 0.4961(11) 0.2818(11) 0.037(5) Uiso 1 1 d
H43 H 0.3057(17) 0.4392(10) 0.2953(11) 0.035(5) Uiso 1 1 d
H44 H 0.1001(16) 0.2332(10) 0.0566(10) 0.034(5) Uiso 1 1 d
H45 H 0.0216(15) 0.3039(10) 0.0214(10) 0.029(4) Uiso 1 1 d
H46 H -0.0418(17) 0.2267(11) 0.0293(11) 0.044(5) Uiso 1 1 d
H47 H -0.1153(15) 0.3696(10) 0.0955(10) 0.034(5) Uiso 1 1 d
H48 H -0.1674(16) 0.2852(10) 0.0993(10) 0.037(5) Uiso 1 1 d
H49 H -0.1204(16) 0.3347(10) 0.1836(12) 0.040(5) Uiso 1 1 d
H50 H -0.0394(17) 0.1778(10) 0.1678(11) 0.038(5) Uiso 1 1 d
H51 H 0.0017(16) 0.2233(10) 0.2405(11) 0.037(5) Uiso 1 1 d
H52 H 0.0931(16) 0.1830(9) 0.1993(10) 0.030(5) Uiso 1 1 d

loop_
_atom_site_aniso_label
_atom_site_aniso_U_11
_atom_site_aniso_U_22
_atom_site_aniso_U_33
_atom_site_aniso_U_23
_atom_site_aniso_U_13
_atom_site_aniso_U_12
Ni1 0.01233(9) 0.01271(9) 0.01444(8) 0.00082(6) 0.00349(6) 0.00129(6)
S1 0.01792(18) 0.0283(2) 0.01700(16) -0.00327(13) -0.00023(14) -0.00122(14)
P1 0.01392(17) 0.01388(17) 0.01475(16) 0.00046(12) 0.00377(13) 0.00157(12)
P2 0.01372(18) 0.01563(17) 0.01667(16) 0.00230(12) 0.00504(13) 0.00173(12)
Si1 0.01442(19) 0.01663(18) 0.01388(17) 0.00095(13) 0.00313(14) -0.00126(14)
Si2 0.01535(19) 0.01348(18) 0.01412(17) 0.00140(13) 0.00235(14) 0.00115(13)
F1 0.0485(7) 0.0819(8) 0.0208(5) -0.0194(5) -0.0010(5) -0.0035(6)
F2 0.0887(9) 0.0398(6) 0.0329(6) 0.0054(5) 0.0274(6) -0.0119(6)
F3 0.0349(6) 0.0494(6) 0.0465(6) -0.0049(5) 0.0190(5) 0.0055(5)
O1 0.0208(5) 0.0338(6) 0.0149(5) 0.0033(4) -0.0014(4) -0.0094(4)
O2 0.0285(6) 0.0360(7) 0.0326(6) -0.0024(5) 0.0044(5) -0.0142(5)
O3 0.0309(7) 0.0483(7) 0.0346(6) -0.0094(5) -0.0030(5) 0.0152(5)
N1 0.0142(6) 0.0138(5) 0.0151(5) -0.0002(4) 0.0026(4) 0.0001(4)
C1 0.0327(9) 0.0323(9) 0.0198(7) -0.0043(6) 0.0035(6) -0.0021(7)
C2 0.0223(8) 0.0244(8) 0.0349(9) 0.0040(7) 0.0141(7) 0.0011(6)
C3 0.0246(9) 0.0199(8) 0.0281(8) 0.0014(6) 0.0039(7) -0.0041(6)
C4 0.0255(9) 0.0166(7) 0.0355(9) 0.0036(6) 0.0034(7) 0.0028(6)
C5 0.0248(8) 0.0293(9) 0.0159(7) 0.0008(6) 0.0032(6) 0.0034(6)
C6 0.0160(7) 0.0194(7) 0.0208(7) 0.0044(5) 0.0044(6) 0.0043(5)
C7 0.0171(7) 0.0162(7) 0.0235(7) 0.0021(5) 0.0061(6) 0.0002(5)
C8 0.0204(7) 0.0200(7) 0.0157(6) -0.0033(5) 0.0026(5) 0.0018(5)
C9 0.0315(10) 0.0356(10) 0.0178(7) 0.0000(6) 0.0010(6) 0.0083(7)
C10 0.0271(9) 0.0427(11) 0.0253(8) -0.0109(7) 0.0112(7) 0.0007(7)
C11 0.0492(12) 0.0230(8) 0.0271(9) -0.0083(7) 0.0069(8) -0.0030(8)
C12 0.0171(7) 0.0169(7) 0.0153(6) 0.0020(5) 0.0030(5) 0.0034(5)
C13 0.0184(8) 0.0282(9) 0.0238(8) 0.0018(6) 0.0022(6) -0.0003(6)
C14 0.0270(9) 0.0279(9) 0.0168(7) -0.0003(6) 0.0046(6) 0.0066(6)
C15 0.0274(9) 0.0192(7) 0.0230(8) 0.0053(6) 0.0044(6) 0.0052(6)
C16 0.0234(8) 0.0278(8) 0.0181(7) 0.0024(6) 0.0094(6) 0.0072(6)
C17 0.0311(9) 0.0288(9) 0.0293(8) 0.0043(7) 0.0170(7) 0.0080(7)
C18 0.0445(11) 0.0489(12) 0.0195(8) 0.0090(7) 0.0121(8) 0.0247(9)
C19 0.0279(9) 0.0470(11) 0.0221(8) -0.0127(7) 0.0087(7) -0.0014(8)
C20 0.0137(7) 0.0212(7) 0.0339(8) 0.0009(6) 0.0068(6) -0.0018(5)
C21 0.0181(8) 0.0324(9) 0.0343(9) -0.0085(7) 0.0006(7) -0.0029(7)
C22 0.0142(8) 0.0293(9) 0.0429(10) 0.0045(7) 0.0074(7) -0.0007(6)
C23 0.0226(9) 0.0229(8) 0.0546(12) 0.0065(8) 0.0152(8) -0.0017(7)

loop_
_atom_type_symbol
_atom_type_description
_atom_type_scat_dispersion_real
_atom_type_scat_dispersion_imag
_atom_type_scat_source
C C 0.0033 0.0016 'International Tables Vol C Tables 4.2.6.8 and 6.1.1.4'
H H 0.0000 0.0000 'International Tables Vol C Tables 4.2.6.8 and 6.1.1.4'
N N 0.0061 0.0033 'International Tables Vol C Tables 4.2.6.8 and 6.1.1.4'
O O 0.0106 0.0060 'International Tables Vol C Tables 4.2.6.8 and 6.1.1.4'
F F 0.0171 0.0103 'International Tables Vol C Tables 4.2.6.8 and 6.1.1.4'
Si Si 0.0817 0.0704 'International Tables Vol C Tables 4.2.6.8 and 6.1.1.4'
P P 0.1023 0.0942 'International Tables Vol C Tables 4.2.6.8 and 6.1.1.4'
S S 0.1246 0.1234 'International Tables Vol C Tables 4.2.6.8 and 6.1.1.4'
Ni Ni 0.3393 1.1124 'International Tables Vol C Tables 4.2.6.8 and 6.1.1.4'

loop_
_geom_angle_atom_site_label_1
_geom_angle_atom_site_label_2
_geom_angle_atom_site_label_3
_geom_angle
C7 Ni1 N1 169.09(5)
C7 Ni1 P1 49.50(4)
N1 Ni1 P1 119.74(3)
C7 Ni1 P2 97.72(4)
N1 Ni1 P2 93.05(3)
P1 Ni1 P2 147.216(15)
O3 S1 O2 119.64(8)
O3 S1 O1 111.66(7)
O2 S1 O1 112.84(6)
O3 S1 C1 106.27(8)
O2 S1 C1 105.24(7)
O1 S1 C1 98.45(7)
C7 P1 C12 109.02(6)
C7 P1 C8 108.47(7)
C12 P1 C8 115.24(6)
C7 P1 Ni1 58.30(5)
C12 P1 Ni1 124.93(4)
C8 P1 Ni1 119.53(4)
C6 P2 C20 103.16(7)
C6 P2 C16 104.89(7)
C20 P2 C16 111.72(7)
C6 P2 Ni1 105.78(5)
C20 P2 Ni1 120.19(5)
C16 P2 Ni1 109.60(5)
N1 Si1 O1 104.61(5)
N1 Si1 C2 118.84(7)
O1 Si1 C2 102.77(7)
N1 Si1 C3 117.87(7)
O1 Si1 C3 104.37(6)
C2 Si1 C3 106.30(8)
N1 Si2 C5 110.57(6)
N1 Si2 C4 117.77(6)
C5 Si2 C4 108.01(8)
N1 Si2 C6 108.14(6)
C5 Si2 C6 106.20(7)
C4 Si2 C6 105.46(7)
S1 O1 Si1 135.57(7)
Si1 N1 Si2 127.37(7)
Si1 N1 Ni1 121.34(6)
Si2 N1 Ni1 110.60(6)
F3 C1 F2 108.05(14)
F3 C1 F1 107.93(13)
F2 C1 F1 108.92(13)
F3 C1 S1 111.20(11)
F2 C1 S1 111.81(11)
F1 C1 S1 108.83(11)
Si1 C2 H1 111.1(11)
Si1 C2 H2 110.6(12)
H1 C2 H2 110.4(15)
Si1 C2 H3 108.3(11)
H1 C2 H3 109.9(16)
H2 C2 H3 106.4(16)
Si1 C3 H4 107.3(10)
Si1 C3 H5 110.5(10)
H4 C3 H5 110.0(14)
Si1 C3 H6 114.2(12)
H4 C3 H6 109.3(15)
H5 C3 H6 105.5(15)
Si2 C4 H7 115.5(11)
Si2 C4 H8 112.0(11)
H7 C4 H8 105.3(15)
Si2 C4 H9 108.6(10)
H7 C4 H9 106.3(15)
H8 C4 H9 108.9(15)
Si2 C5 H10 108.8(11)
Si2 C5 H11 112.7(10)
H10 C5 H11 110.0(15)
Si2 C5 H12 109.2(11)
H10 C5 H12 107.6(15)
H11 C5 H12 108.4(15)
P2 C6 Si2 108.07(7)
P2 C6 H13 111.2(11)
Si2 C6 H13 112.9(11)
P2 C6 H14 107.7(10)
Si2 C6 H14 110.6(10)
H13 C6 H14 106.2(14)
P1 C7 Ni1 72.20(5)
P1 C7 H15 116.9(10)
Ni1 C7 H15 114.5(10)
P1 C7 H16 117.3(10)
Ni1 C7 H16 117.3(9)
H15 C7 H16 112.9(14)
C10 C8 C11 108.70(14)
C10 C8 C9 108.95(13)
C11 C8 C9 109.13(13)
C10 C8 P1 112.17(10)
C11 C8 P1 112.61(11)
C9 C8 P1 105.16(10)
C8 C9 H17 112.4(11)
C8 C9 H18 111.1(10)
H17 C9 H18 109.0(14)
C8 C9 H19 107.5(10)
H17 C9 H19 109.1(14)
H18 C9 H19 107.6(14)
C8 C10 H20 111.7(11)
C8 C10 H21 106.1(10)
H20 C10 H21 106.2(15)
C8 C10 H22 112.5(12)
H20 C10 H22 110.1(16)
H21 C10 H22 110.1(15)
C8 C11 H23 113.9(11)
C8 C11 H24 108.9(11)
H23 C11 H24 106.8(15)
C8 C11 H25 108.7(11)
H23 C11 H25 109.6(16)
H24 C11 H25 108.8(15)
C15 C12 C13 109.89(12)
C15 C12 C14 109.52(12)
C13 C12 C14 107.97(12)
C15 C12 P1 111.19(9)
C13 C12 P1 112.03(9)
C14 C12 P1 106.10(9)
C12 C13 H26 111.9(11)
C12 C13 H27 111.6(10)
H26 C13 H27 108.8(14)
C12 C13 H28 107.3(9)
H26 C13 H28 110.1(14)
H27 C13 H28 107.0(13)
C12 C14 H29 112.3(10)
C12 C14 H30 111.3(10)
H29 C14 H30 107.3(13)
C12 C14 H31 108.5(10)
H29 C14 H31 108.5(14)
H30 C14 H31 108.9(14)
C12 C15 H32 109.0(9)
C12 C15 H33 109.1(10)
H32 C15 H33 109.7(13)
C12 C15 H34 112.4(10)
H32 C15 H34 110.8(13)
H33 C15 H34 105.8(13)
C17 C16 C18 109.70(13)
C17 C16 C19 108.61(13)
C18 C16 C19 107.78(14)
C17 C16 P2 114.71(11)
C18 C16 P2 109.42(10)
C19 C16 P2 106.37(10)
C16 C17 H35 110.7(10)
C16 C17 H36 114.4(11)
H35 C17 H36 106.6(14)
C16 C17 H37 108.8(10)
H35 C17 H37 108.3(14)
H36 C17 H37 107.8(15)
C16 C18 H38 112.5(10)
C16 C18 H39 107.4(11)
H38 C18 H39 105.7(16)
C16 C18 H40 112.5(11)
H38 C18 H40 106.7(15)
H39 C18 H40 111.9(16)
C16 C19 H41 109.6(11)
C16 C19 H42 114.1(10)
H41 C19 H42 106.2(15)
C16 C19 H43 110.9(11)
H41 C19 H43 106.4(15)
H42 C19 H43 109.3(15)
C23 C20 C21 109.82(14)
C23 C20 C22 108.07(13)
C21 C20 C22 107.75(13)
C23 C20 P2 111.44(11)
C21 C20 P2 105.99(10)
C22 C20 P2 113.65(10)
C20 C21 H44 111.2(10)
C20 C21 H45 110.9(10)
H44 C21 H45 108.8(14)
C20 C21 H46 108.7(11)
H44 C21 H46 111.0(15)
H45 C21 H46 106.2(14)
C20 C22 H47 112.0(10)
C20 C22 H48 106.1(10)
H47 C22 H48 104.5(14)
C20 C22 H49 110.4(11)
H47 C22 H49 112.0(14)
H48 C22 H49 111.5(15)
C20 C23 H50 110.0(12)
C20 C23 H51 109.8(11)
H50 C23 H51 104.9(16)
C20 C23 H52 111.8(10)
H50 C23 H52 109.8(15)
H51 C23 H52 110.4(15)

loop_
_geom_bond_atom_site_label_1
_geom_bond_atom_site_label_2
_geom_bond_distance
Ni1 C7 1.9598(14)
Ni1 N1 1.9784(11)
Ni1 P1 2.1933(4)
Ni1 P2 2.2018(4)
S1 O3 1.4159(12)
S1 O2 1.4199(11)
S1 O1 1.5097(10)
S1 C1 1.8190(16)
P1 C7 1.7516(14)
P1 C12 1.8761(13)
P1 C8 1.8831(14)
P2 C6 1.8275(14)
P2 C20 1.8839(14)
P2 C16 1.8843(14)
Si1 N1 1.6605(11)
Si1 O1 1.7758(10)
Si1 C2 1.8507(16)
Si1 C3 1.8549(15)
Si2 N1 1.7071(11)
Si2 C5 1.8694(15)
Si2 C4 1.8743(15)
Si2 C6 1.8860(15)
F1 C1 1.3259(17)
F2 C1 1.3186(18)
F3 C1 1.3179(18)
C2 H1 0.899(18)
C2 H2 0.96(2)
C2 H3 0.96(2)
C3 H4 0.966(18)
C3 H5 0.983(18)
C3 H6 0.92(2)
C4 H7 0.99(2)
C4 H8 1.00(2)
C4 H9 0.946(18)
C5 H10 0.98(2)
C5 H11 0.963(18)
C5 H12 0.943(19)
C6 H13 0.933(18)
C6 H14 0.925(17)
C7 H15 0.963(17)
C7 H16 0.971(17)
C8 C10 1.525(2)
C8 C11 1.531(2)
C8 C9 1.535(2)
C9 H17 0.963(19)
C9 H18 0.946(18)
C9 H19 0.969(18)
C10 H20 0.945(19)
C10 H21 0.997(19)
C10 H22 0.96(2)
C11 H23 0.97(2)
C11 H24 0.968(19)
C11 H25 0.986(19)
C12 C15 1.5317(19)
C12 C13 1.534(2)
C12 C14 1.5344(19)
C13 H26 0.958(19)
C13 H27 0.953(17)
C13 H28 1.014(17)
C14 H29 0.941(17)
C14 H30 0.995(18)
C14 H31 0.983(18)
C15 H32 0.970(17)
C15 H33 0.964(18)
C15 H34 0.983(17)
C16 C17 1.531(2)
C16 C18 1.534(2)
C16 C19 1.536(2)
C17 H35 0.960(18)
C17 H36 0.937(18)
C17 H37 0.985(18)
C18 H38 0.987(19)
C18 H39 0.95(2)
C18 H40 0.932(19)
C19 H41 0.96(2)
C19 H42 0.995(18)
C19 H43 0.896(19)
C20 C23 1.531(2)
C20 C21 1.537(2)
C20 C22 1.538(2)
C21 H44 0.962(18)
C21 H45 0.936(17)
C21 H46 0.977(19)
C22 H47 0.984(18)
C22 H48 1.001(18)
C22 H49 0.993(19)
C23 H50 0.874(19)
C23 H51 0.952(19)
C23 H52 0.958(18)

loop_
_geom_torsion_atom_site_label_1
_geom_torsion_atom_site_label_2
_geom_torsion_atom_site_label_3
_geom_torsion_atom_site_label_4
_geom_torsion
N1 Ni1 P1 C7 -177.80(7)
P2 Ni1 P1 C7 1.63(6)
C7 Ni1 P1 C12 -92.06(8)
N1 Ni1 P1 C12 90.14(6)
P2 Ni1 P1 C12 -90.43(6)
C7 Ni1 P1 C8 94.48(8)
N1 Ni1 P1 C8 -83.32(6)
P2 Ni1 P1 C8 96.11(6)
C7 Ni1 P2 C6 -154.94(7)
N1 Ni1 P2 C6 23.31(6)
P1 Ni1 P2 C6 -156.19(5)
C7 Ni1 P2 C20 -38.96(7)
N1 Ni1 P2 C20 139.29(6)
P1 Ni1 P2 C20 -40.21(6)
C7 Ni1 P2 C16 92.47(7)
N1 Ni1 P2 C16 -89.28(6)
P1 Ni1 P2 C16 91.22(6)
O3 S1 O1 Si1 -97.89(11)
O2 S1 O1 Si1 40.23(12)
C1 S1 O1 Si1 150.78(10)
N1 Si1 O1 S1 -170.33(10)
C2 Si1 O1 S1 64.91(11)
C3 Si1 O1 S1 -45.89(12)
O1 Si1 N1 Si2 131.17(8)
C2 Si1 N1 Si2 -114.98(9)
C3 Si1 N1 Si2 15.83(11)
O1 Si1 N1 Ni1 -59.25(8)
C2 Si1 N1 Ni1 54.59(10)
C3 Si1 N1 Ni1 -174.59(7)
C5 Si2 N1 Si1 92.93(10)
C4 Si2 N1 Si1 -31.88(11)
C6 Si2 N1 Si1 -151.18(8)
C5 Si2 N1 Ni1 -77.57(8)
C4 Si2 N1 Ni1 157.62(7)
C6 Si2 N1 Ni1 38.32(8)
C7 Ni1 N1 Si1 -37.2(3)
P1 Ni1 N1 Si1 -28.34(8)
P2 Ni1 N1 Si1 151.97(6)
C7 Ni1 N1 Si2 133.9(3)
P1 Ni1 N1 Si2 142.83(4)
P2 Ni1 N1 Si2 -36.86(5)
O3 S1 C1 F3 -174.03(11)
O2 S1 C1 F3 58.14(12)
O1 S1 C1 F3 -58.43(12)
O3 S1 C1 F2 -53.16(13)
O2 S1 C1 F2 179.01(11)
O1 S1 C1 F2 62.44(12)
O3 S1 C1 F1 67.21(13)
O2 S1 C1 F1 -60.62(12)
O1 S1 C1 F1 -177.19(11)
C20 P2 C6 Si2 -132.37(8)
C16 P2 C6 Si2 110.54(8)
Ni1 P2 C6 Si2 -5.30(8)
N1 Si2 C6 P2 -18.98(9)
C5 Si2 C6 P2 99.72(8)
C4 Si2 C6 P2 -145.79(8)
C12 P1 C7 Ni1 119.93(5)
C8 P1 C7 Ni1 -113.86(5)
N1 Ni1 C7 P1 10.2(3)
P2 Ni1 C7 P1 -179.11(3)
C7 P1 C8 C10 -175.20(11)
C12 P1 C8 C10 -52.69(13)
Ni1 P1 C8 C10 121.39(10)
C7 P1 C8 C11 -52.19(13)
C12 P1 C8 C11 70.32(13)
Ni1 P1 C8 C11 -115.61(11)
C7 P1 C8 C9 66.53(12)
C12 P1 C8 C9 -170.96(10)
Ni1 P1 C8 C9 3.11(12)
C7 P1 C12 C15 68.51(11)
C8 P1 C12 C15 -53.70(12)
Ni1 P1 C12 C15 132.59(9)
C7 P1 C12 C13 -168.08(10)
C8 P1 C12 C13 69.70(12)
Ni1 P1 C12 C13 -104.01(10)
C7 P1 C12 C14 -50.49(11)
C8 P1 C12 C14 -172.70(9)
Ni1 P1 C12 C14 13.58(12)
C6 P2 C16 C17 69.05(12)
C20 P2 C16 C17 -42.02(13)
Ni1 P2 C16 C17 -177.79(10)
C6 P2 C16 C18 -167.20(12)
C20 P2 C16 C18 81.73(13)
Ni1 P2 C16 C18 -54.04(13)
C6 P2 C16 C19 -51.03(12)
C20 P2 C16 C19 -162.10(10)
Ni1 P2 C16 C19 62.14(11)
C6 P2 C20 C23 -166.39(11)
C16 P2 C20 C23 -54.23(13)
Ni1 P2 C20 C23 76.28(12)
C6 P2 C20 C21 74.16(11)
C16 P2 C20 C21 -173.67(10)
Ni1 P2 C20 C21 -43.16(12)
C6 P2 C20 C22 -43.99(13)
C16 P2 C20 C22 68.17(13)
Ni1 P2 C20 C22 -161.32(9)
